data_7214480
loop_
_publ_author_name
'Jones, Andrew O. F.'
'Leech, Charlotte K.'
'McIntyre, Garry J.'
'Wilson, Chick C.'
'Thomas, Lynne H.'

_publ_section_title
;
 Engineering short, strong hydrogen bonds in urea di-carboxylic acid
 complexes
;
_journal_issue 35
_journal_name_full CrystEngComm
_journal_page_first 8177
_journal_paper_doi 10.1039/C4CE00587B
_journal_volume 16
_journal_year 2014
_chemical_formula_sum 'C8 H18 N4 O6'
_chemical_formula_weight 266.00
_chemical_name_common
;
 bis(methylurea) succinic acid
;
_chemical_name_systematic
;
 bis(N-methylurea) butanedioic acid
;
_space_group_IT_number 14
_symmetry_cell_setting monoclinic
_symmetry_space_group_name_Hall '-P 2yn'
_symmetry_space_group_name_H-M 'P 1 21/n 1'
_atom_sites_solution_hydrogens geom
_atom_sites_solution_primary direct
_atom_sites_solution_secondary difmap
_audit_creation_method SHELXL-97
_cell_angle_alpha 90.00
_cell_angle_beta 91.22
_cell_angle_gamma 90.00
_cell_formula_units_Z 2
_cell_length_a 7.890(5)
_cell_length_b 5.790(5)
_cell_length_c 13.650(5)
_cell_measurement_reflns_used 250
_cell_measurement_temperature 20
_cell_volume 623.4(7)
_computing_cell_refinement 'lauegen (CCP4)'
_computing_data_collection 'VIVALDI (MAATEL)'
_computing_data_reduction 'argonne_boxes, laue4 (Piltz, 2011)'
_computing_molecular_graphics 'Mercury (McRae, 2006)'
_computing_publication_material 'WINGX (Farrugia, 1999)'
_computing_structure_refinement 'SHELXL-97 (Sheldrick, 2008)'
_diffrn_ambient_temperature 20
_diffrn_detector_area_resol_mean 0.7
_diffrn_measurement_device_type VIVALDI
_diffrn_measurement_method 'Laue patterns at 10 orientations'
_diffrn_radiation_monochromator none
_diffrn_radiation_source 'ILL reactor source, thermal guide'
_diffrn_radiation_type neutron
_diffrn_radiation_wavelength 0.80-5.20
_diffrn_reflns_av_R_equivalents 0.1364
_diffrn_reflns_av_sigmaI/netI 0.0854
_diffrn_reflns_limit_h_max 12
_diffrn_reflns_limit_h_min -10
_diffrn_reflns_limit_k_max 10
_diffrn_reflns_limit_k_min -10
_diffrn_reflns_limit_l_max 24
_diffrn_reflns_limit_l_min -24
_diffrn_reflns_number 13957
_diffrn_standards_number none
_exptl_absorpt_coefficient_mu 0.000
_exptl_absorpt_correction_type none
_exptl_crystal_colour colourless
_exptl_crystal_density_diffrn 1.417
_exptl_crystal_density_method 'not measured'
_exptl_crystal_description block
_exptl_crystal_F_000 12
_exptl_crystal_size_max 2.5
_exptl_crystal_size_mid 1.0
_exptl_crystal_size_min 0.8
_refine_diff_density_max 0.121
_refine_diff_density_min -0.112
_refine_diff_density_rms 0.025
_refine_ls_extinction_method none
_refine_ls_goodness_of_fit_ref 1.344
_refine_ls_hydrogen_treatment refall
_refine_ls_matrix_type full
_refine_ls_number_parameters 163
_refine_ls_number_reflns 2522
_refine_ls_number_restraints 0
_refine_ls_restrained_S_all 1.344
_refine_ls_R_factor_all 0.0896
_refine_ls_R_factor_gt 0.0538
_refine_ls_shift/su_max 0.001
_refine_ls_shift/su_mean 0.000
_refine_ls_structure_factor_coef Fsqd
_refine_ls_weighting_details 'calc w=1/[\s^2^(Fo^2^)+(0.0300P)^2^+0.0000P] where P=(Fo^2^+2Fc^2^)/3'
_refine_ls_weighting_scheme calc
_refine_ls_wR_factor_gt 0.0810
_refine_ls_wR_factor_ref 0.0860
_reflns_number_gt 1945
_reflns_number_total 2522
_reflns_threshold_expression >2\s(I)
_cod_data_source_file c4ce00587b2.cif
_cod_data_source_block musuc_20
_cod_depositor_comments 'Adding full bibliography for 7214477--7214509.cif.'
_cod_original_sg_symbol_H-M P21/n
_cod_database_code 7214480

loop_
_symmetry_equiv_pos_as_xyz
'x, y, z'
'-x+1/2, y+1/2, -z+1/2'
'-x, -y, -z'
'x-1/2, -y-1/2, z-1/2'

loop_
_atom_site_label
_atom_site_type_symbol
_atom_site_fract_x
_atom_site_fract_y
_atom_site_fract_z
_atom_site_U_iso_or_equiv
_atom_site_adp_type
_atom_site_occupancy
_atom_site_symmetry_multiplicity
_atom_site_calc_flag
H2 H 0.4378(3) 0.8230(3) 0.42318(15) 0.0245(4) Uani 1 1 d
H6 H 1.0438(3) -0.0812(3) 0.57778(12) 0.0206(4) Uani 1 1 d
H3 H 0.6174(3) 0.9968(3) 0.41135(16) 0.0258(5) Uani 1 1 d
H5 H 0.8995(3) 0.3171(3) 0.75924(12) 0.0236(4) Uani 1 1 d
H4 H 0.8225(3) 0.5007(3) 0.66713(14) 0.0226(5) Uani 1 1 d
H1 H 0.7828(3) 0.4602(3) 0.49259(13) 0.0188(4) Uani 1 1 d
H9 H 1.1425(5) -0.2020(5) 0.73041(19) 0.0528(10) Uani 1 1 d
H7 H 0.9556(4) -0.0970(6) 0.7756(2) 0.0434(7) Uani 1 1 d
H8 H 1.1314(5) 0.0786(5) 0.77591(19) 0.0511(9) Uani 1 1 d
O2 O 0.67428(14) 0.73391(13) 0.60528(6) 0.0088(2) Uani 1 1 d
O1 O 0.70403(13) 0.57739(14) 0.45700(6) 0.00883(18) Uani 1 1 d
O3 O 0.89466(14) 0.26231(13) 0.52647(6) 0.0090(2) Uani 1 1 d
C2 C 0.53727(11) 0.91292(11) 0.46519(5) 0.00766(16) Uani 1 1 d
N2 N 1.02140(9) 0.02463(8) 0.63597(4) 0.00874(13) Uani 1 1 d
C3 C 0.93379(11) 0.21644(11) 0.61471(5) 0.00647(16) Uani 1 1 d
C1 C 0.64513(12) 0.73338(11) 0.51675(5) 0.00647(16) Uani 1 1 d
C4 C 1.06603(13) -0.05139(13) 0.73411(5) 0.01056(17) Uani 1 1 d
N1 N 0.89040(9) 0.36022(9) 0.68745(4) 0.01043(13) Uani 1 1 d

loop_
_atom_site_aniso_label
_atom_site_aniso_U_11
_atom_site_aniso_U_22
_atom_site_aniso_U_33
_atom_site_aniso_U_23
_atom_site_aniso_U_13
_atom_site_aniso_U_12
H2 0.0233(12) 0.0231(8) 0.0265(8) -0.0082(6) -0.0095(8) 0.0021(7)
H6 0.0290(12) 0.0175(6) 0.0154(6) -0.0023(5) 0.0003(7) 0.0073(6)
H3 0.0329(16) 0.0243(8) 0.0208(8) 0.0075(5) 0.0119(9) 0.0062(7)
H5 0.0362(13) 0.0237(7) 0.0109(6) 0.0026(5) 0.0010(7) 0.0060(7)
H4 0.0306(14) 0.0185(7) 0.0187(8) 0.0011(5) 0.0027(8) 0.0097(6)
H1 0.0219(11) 0.0181(6) 0.0165(7) -0.0001(5) -0.0001(7) 0.0067(7)
H9 0.081(3) 0.0508(13) 0.0270(10) 0.0079(10) 0.0045(13) 0.0490(16)
H7 0.0332(19) 0.0697(19) 0.0280(11) 0.0199(11) 0.0116(11) 0.0001(13)
H8 0.080(2) 0.0422(13) 0.0300(11) 0.0072(9) -0.0279(13) -0.0253(13)
O2 0.0129(6) 0.0087(3) 0.0047(3) 0.0001(2) 0.0004(3) 0.0036(3)
O1 0.0108(5) 0.0089(3) 0.0067(3) -0.0012(2) -0.0001(3) 0.0041(3)
O3 0.0134(6) 0.0086(3) 0.0052(3) 0.0001(2) -0.0003(4) 0.0041(3)
C2 0.0099(5) 0.0074(2) 0.0057(3) -0.00006(17) -0.0001(3) 0.0026(2)
N2 0.0118(4) 0.00801(17) 0.0064(2) 0.00049(13) -0.0001(2) 0.00332(16)
C3 0.0078(5) 0.0070(2) 0.0047(3) 0.00049(17) 0.0009(3) 0.0011(2)
C1 0.0081(5) 0.0059(2) 0.0054(3) -0.00029(17) 0.0003(3) 0.0017(2)
C4 0.0133(5) 0.0110(3) 0.0074(3) 0.0025(2) 0.0002(3) 0.0024(3)
N1 0.0153(4) 0.00970(19) 0.00631(19) -0.00019(14) 0.0008(2) 0.00391(18)

loop_
_atom_type_symbol
_atom_type_description
_atom_type_scat_dispersion_real
_atom_type_scat_dispersion_imag
_atom_type_scat_source
C C 0.0000 0.0000 'International Tables Vol C Tables 4.2.6.8 and 6.1.1.4'
H H 0.0000 0.0000 'International Tables Vol C Tables 4.2.6.8 and 6.1.1.4'
N N 0.0000 0.0000 'International Tables Vol C Tables 4.2.6.8 and 6.1.1.4'
O O 0.0000 0.0000 'International Tables Vol C Tables 4.2.6.8 and 6.1.1.4'

loop_
_geom_angle_atom_site_label_1
_geom_angle_atom_site_label_2
_geom_angle_atom_site_label_3
_geom_angle
_geom_angle_site_symmetry_3
C1 C2 C2 112.91(8) 3_676
C3 N2 C4 124.65(6) .
O3 C3 N2 119.71(7) .
O3 C3 N1 120.79(8) .
N2 C3 N1 119.49(7) .
O2 C1 O1 123.68(8) .
O2 C1 C2 123.42(8) .
O1 C1 C2 112.90(7) .

loop_
_geom_bond_atom_site_label_1
_geom_bond_atom_site_label_2
_geom_bond_distance
_geom_bond_site_symmetry_2
O2 C1 1.2253(11) .
O1 C1 1.3088(12) .
O3 C3 1.2652(11) .
C2 C1 1.5082(12) .
C2 C2 1.5131(16) 3_676
N2 C3 1.3368(12) .
N2 C4 1.4464(10) .
C3 N1 1.3456(10) .

loop_
_geom_hbond_atom_site_label_D
_geom_hbond_atom_site_label_H
_geom_hbond_atom_site_label_A
_geom_hbond_distance_DH
_geom_hbond_distance_HA
_geom_hbond_distance_DA
_geom_hbond_angle_DHA
O1 H1 O3 1.0342(19) 1.513(2) 2.5355(17) 168.91(17)
N1 H4 O2 1.0095(18) 1.965(2) 2.9606(18) 168.26(16)
